data_2200466
loop_
_publ_author_name
'H\"okelek, Tuncer'
'\,Celik, \"Ismail'
'Tutar, Ahmet'
'\,Cakmak, Osman'

_publ_section_title
;
 2,2-<i>exo</i>-3,5,6-Pentabromobicycloheptane
;
_journal_issue 8
_journal_name_full 'Acta Crystallographica Section E'
_journal_page_first o709
_journal_page_last o711
_journal_paper_doi 10.1107/S1600536801010728
_journal_volume 57
_journal_year 2001
_chemical_formula_iupac 'C7 H7 Br5'
_chemical_formula_moiety 'C7 H7 Br5'
_chemical_formula_sum 'C7 H7 Br5'
_chemical_formula_weight 490.63
_chemical_name_systematic
;
 ?
;
_space_group_IT_number 14
_symmetry_cell_setting monoclinic
_symmetry_space_group_name_Hall '-P 2ybc'
_symmetry_space_group_name_H-M 'P 1 21/c 1'
_audit_creation_method SHELXL-97
_cell_angle_alpha 90.00
_cell_angle_beta 94.92(2)
_cell_angle_gamma 90.00
_cell_formula_units_Z 4
_cell_length_a 6.765(2)
_cell_length_b 13.822(2)
_cell_length_c 12.114(3)
_cell_measurement_reflns_used 25
_cell_measurement_temperature 294(2)
_cell_measurement_theta_max 18
_cell_measurement_theta_min 10
_cell_volume 1128.6(5)
_computing_cell_refinement MolEN
_computing_data_collection 'MolEN (Fair, 1990)'
_computing_data_reduction MolEN
_computing_molecular_graphics 'ORTEPII (Johnson, 1976)'
_computing_publication_material MolEN
_computing_structure_refinement 'SHELXL97 (Sheldrick, 1997)'
_computing_structure_solution 'SHELXS97 (Sheldrick, 1990)'
_diffrn_ambient_temperature 294(2)
_diffrn_measured_fraction_theta_full .960
_diffrn_measured_fraction_theta_max .960
_diffrn_measurement_device_type 'Enraf-Nonius CAD-4'
_diffrn_measurement_method \w/2\q
_diffrn_radiation_monochromator graphite
_diffrn_radiation_source 'fine-focus sealed tube'
_diffrn_radiation_type MoK\a
_diffrn_radiation_wavelength .71073
_diffrn_reflns_av_R_equivalents .0150
_diffrn_reflns_av_sigmaI/netI .1381
_diffrn_reflns_limit_h_max 8
_diffrn_reflns_limit_h_min 0
_diffrn_reflns_limit_k_max 17
_diffrn_reflns_limit_k_min 0
_diffrn_reflns_limit_l_max 15
_diffrn_reflns_limit_l_min -15
_diffrn_reflns_number 2599
_diffrn_reflns_theta_full 26.29
_diffrn_reflns_theta_max 26.29
_diffrn_reflns_theta_min 3.36
_diffrn_standards_decay_% 1
_diffrn_standards_interval_time 120
_diffrn_standards_number 3
_exptl_absorpt_coefficient_mu 17.751
_exptl_absorpt_correction_T_max .169
_exptl_absorpt_correction_T_min .137
_exptl_absorpt_correction_type '\y scan'
_exptl_absorpt_process_details '(MolEN; Fair, 1990)'
_exptl_crystal_colour colorless
_exptl_crystal_density_diffrn 2.888
_exptl_crystal_density_method 'not measured'
_exptl_crystal_description rod-shaped
_exptl_crystal_F_000 896
_exptl_crystal_size_max .30
_exptl_crystal_size_mid .10
_exptl_crystal_size_min .10
_refine_diff_density_max 1.035
_refine_diff_density_min -.913
_refine_ls_extinction_method none
_refine_ls_goodness_of_fit_ref .982
_refine_ls_hydrogen_treatment constr
_refine_ls_matrix_type full
_refine_ls_number_parameters 111
_refine_ls_number_reflns 2201
_refine_ls_number_restraints 0
_refine_ls_restrained_S_all .982
_refine_ls_R_factor_all .1616
_refine_ls_R_factor_gt .0640
_refine_ls_shift/su_max <0.001
_refine_ls_shift/su_mean .000
_refine_ls_structure_factor_coef Fsqd
_refine_ls_weighting_details 'calc w = 1/[\s^2^(Fo^2^)+(0.0557P)^2^] where P = (Fo^2^+2Fc^2^)/3'
_refine_ls_weighting_scheme calc
_refine_ls_wR_factor_ref .1327
_reflns_number_gt 1112
_reflns_number_total 2291
_reflns_threshold_expression I>2\s(I)
_cod_data_source_file cv6034.cif
_cod_data_source_block I
_cod_original_sg_symbol_H-M 'P 21/c'
_cod_database_code 2200466
_cod_database_fobs_code 2200466

loop_
_symmetry_equiv_pos_as_xyz
'x, y, z'
'x, -y+1/2, z+1/2'
'-x, -y, -z'
'-x, y-1/2, -z-1/2'

loop_
_atom_site_label
_atom_site_fract_x
_atom_site_fract_y
_atom_site_fract_z
_atom_site_U_iso_or_equiv
_atom_site_adp_type
_atom_site_calc_flag
_atom_site_refinement_flags
_atom_site_occupancy
_atom_site_disorder_assembly
_atom_site_disorder_group
_atom_site_type_symbol
Br1 -.57855(18) .31259(9) .66308(10) .0379(4) Uani d . 1 . . Br
Br2 -.5429(2) .14816(10) .46669(11) .0510(5) Uani d . 1 . . Br
Br3 .1130(2) -.01854(11) .71188(14) .0572(5) Uani d . 1 . . Br
Br4 -.32120(19) .06880(10) .92682(11) .0430(4) Uani d . 1 . . Br
Br5 .09378(19) .15630(11) .89648(11) .0479(4) Uani d . 1 . . Br
C1 -.4579(15) .1892(8) .7079(9) .023(3) Uani d . 1 . . C
H11 -.5304 .1606 .7665 .03(3) Uiso calc R 1 . . H
C2 -.4354(17) .1148(9) .6183(9) .032(3) Uani d . 1 . . C
H21 -.4934 .0535 .6400 .01(3) Uiso calc R 1 . . H
C3 -.1403(15) .0443(9) .7237(9) .030(3) Uani d . 1 . . C
H31 -.2399 -.0060 .7325 .01(3) Uiso calc R 1 . . H
C4 -.1545(15) .1181(8) .8148(9) .023(3) Uiso d . 1 . . C
C5 -.2389(14) .2093(8) .7539(8) .022(3) Uani d . 1 . . C
H51 -.2193 .2696 .7959 .04(3) Uiso calc R 1 . . H
C6 -.2041(16) .1022(9) .6169(9) .031(3) Uani d . 1 . . C
H61 -.1580 .0767 .5482 .02(3) Uiso calc R 1 . . H
C7 -.1331(15) .2048(9) .6499(10) .032(3) Uani d . 1 . . C
H71 .0099 .2089 .6644 .08(4) Uiso calc R 1 . . H
H72 -.1799 .2533 .5959 .08(5) Uiso calc R 1 . . H

loop_
_atom_site_aniso_label
_atom_site_aniso_U_11
_atom_site_aniso_U_22
_atom_site_aniso_U_33
_atom_site_aniso_U_12
_atom_site_aniso_U_13
_atom_site_aniso_U_23
Br1 .0452(8) .0306(7) .0368(7) .0158(6) -.0030(6) .0002(7)
Br2 .0747(10) .0388(8) .0343(8) .0099(8) -.0250(7) -.0086(7)
Br3 .0438(8) .0496(9) .0779(11) .0250(7) .0029(7) -.0085(9)
Br4 .0537(8) .0409(8) .0360(7) -.0030(7) .0119(6) .0148(7)
Br5 .0360(7) .0543(9) .0501(9) -.0046(7) -.0163(6) -.0038(8)
C1 .026(6) .018(6) .026(6) -.001(5) .005(5) -.007(6)
C2 .042(7) .029(7) .024(7) -.003(6) -.003(5) .009(6)
C3 .018(6) .039(8) .032(7) -.002(6) -.008(5) -.005(6)
C5 .028(6) .017(6) .020(6) .004(5) .003(5) .000(6)
C6 .042(7) .037(8) .018(6) .004(6) .016(5) .000(6)
C7 .016(6) .036(8) .044(8) -.009(5) .003(5) .002(7)

loop_
_atom_type_symbol
_atom_type_description
_atom_type_scat_dispersion_real
_atom_type_scat_dispersion_imag
_atom_type_scat_source
C C .0033 .0016 'International Tables Vol C Tables 4.2.6.8 and 6.1.1.4'
H H .0000 .0000 'International Tables Vol C Tables 4.2.6.8 and 6.1.1.4'
Br Br -.2901 2.4595 'International Tables Vol C Tables 4.2.6.8 and 6.1.1.4'

loop_
_geom_angle_atom_site_label_1
_geom_angle_atom_site_label_2
_geom_angle_atom_site_label_3
_geom_angle
_geom_angle_publ_flag
C2 C1 C5 103.1(8) ?
C2 C1 Br1 117.4(7) yes
C5 C1 Br1 107.8(7) yes
C2 C1 H11 109.4 ?
C5 C1 H11 109.4 ?
Br1 C1 H11 109.4 ?
C1 C2 C6 104.1(9) ?
C1 C2 Br2 117.3(8) yes
C6 C2 Br2 107.7(8) yes
C1 C2 H21 109.2 ?
C6 C2 H21 109.2 ?
Br2 C2 H21 109.2 yes
C4 C3 C6 103.3(9) ?
C4 C3 Br3 117.9(7) yes
C6 C3 Br3 110.7(8) yes
C4 C3 H31 108.2 ?
C6 C3 H31 108.2 ?
Br3 C3 H31 108.2 yes
C3 C4 C5 104.2(9) ?
C3 C4 Br5 116.6(7) yes
C5 C4 Br5 106.8(7) yes
C3 C4 Br4 110.3(7) yes
C5 C4 Br4 113.8(7) yes
Br5 C4 Br4 105.4(5) yes
C7 C5 C1 101.5(8) ?
C7 C5 C4 100.6(9) ?
C1 C5 C4 109.0(8) ?
C7 C5 H51 114.7 ?
C1 C5 H51 114.7 ?
C4 C5 H51 114.7 ?
C7 C6 C3 101.6(9) ?
C7 C6 C2 100.6(9) ?
C3 C6 C2 104.7(9) ?
C7 C6 H61 115.9 ?
C3 C6 H61 115.9 ?
C2 C6 H61 115.9 ?
C5 C7 C6 95.5(9) yes
C5 C7 H71 112.7 ?
C6 C7 H71 112.7 ?
C5 C7 H72 112.7 ?
C6 C7 H72 112.7 ?
H71 C7 H72 110.1 ?

loop_
_geom_bond_atom_site_label_1
_geom_bond_atom_site_label_2
_geom_bond_site_symmetry_2
_geom_bond_distance
_geom_bond_publ_flag
Br1 C1 . 1.947(11) yes
Br2 C2 . 1.971(11) yes
Br3 C3 . 1.937(11) yes
Br4 C4 . 1.959(11) yes
Br5 C4 . 1.948(10) yes
C1 C2 . 1.513(15) ?
C1 C5 . 1.562(13) ?
C1 H11 . .9800 ?
C2 C6 . 1.576(15) ?
C2 H21 . .9800 ?
C3 C4 . 1.512(15) ?
C3 C6 . 1.551(15) ?
C3 H31 . .9800 ?
C4 C5 . 1.546(14) ?
C5 C7 . 1.503(14) ?
C5 H51 . .9800 ?
C6 C7 . 1.539(16) ?
C6 H61 . .9800 ?
C7 H71 . .9700 ?
C7 H72 . .9700 ?

loop_
_geom_torsion_atom_site_label_1
_geom_torsion_atom_site_label_2
_geom_torsion_atom_site_label_3
_geom_torsion_atom_site_label_4
_geom_torsion
_geom_torsion_publ_flag
C5 C1 C2 C6 -2.5(10) ?
Br1 C1 C2 C6 115.8(8) ?
C5 C1 C2 Br2 -121.3(8) ?
Br1 C1 C2 Br2 -3.0(12) yes
C6 C3 C4 C5 3.9(10) ?
Br3 C3 C4 C5 126.4(8) ?
C6 C3 C4 Br5 -113.5(8) ?
Br3 C3 C4 Br5 9.0(12) yes
C6 C3 C4 Br4 126.4(7) ?
Br3 C3 C4 Br4 -111.1(8) yes
C2 C1 C5 C7 37.3(11) ?
Br1 C1 C5 C7 -87.5(9) ?
C2 C1 C5 C4 -68.3(10) ?
Br1 C1 C5 C4 166.9(7) ?
C3 C4 C5 C7 -38.1(10) ?
Br5 C4 C5 C7 85.9(8) ?
Br4 C4 C5 C7 -158.3(7) ?
C3 C4 C5 C1 68.1(10) ?
Br5 C4 C5 C1 -168.0(6) ?
Br4 C4 C5 C1 -52.2(10) ?
C4 C3 C6 C7 30.7(10) ?
Br3 C3 C6 C7 -96.4(9) ?
C4 C3 C6 C2 -73.6(10) ?
Br3 C3 C6 C2 159.2(7) ?
C1 C2 C6 C7 -31.9(10) ?
Br2 C2 C6 C7 93.2(9) ?
C1 C2 C6 C3 73.2(11) ?
Br2 C2 C6 C3 -161.7(7) ?
C1 C5 C7 C6 -56.4(10) yes
C4 C5 C7 C6 55.7(9) ?
C3 C6 C7 C5 -53.6(9) ?
C2 C6 C7 C5 54.0(9) ?
